data_7204565
loop_
_publ_author_name
'Akutagawa, Tomoyuki'
'Hasegawa, Tatsuo'
'Nakamura, Takayoshi'
'Saito, Gunzi'

_publ_section_title
;
 Hydrogen-bonded supramolecular
 (2,2'-bi-1H-benzimidazole)(2-(2-1H-benzimidazolyl)-1H-benzimidazolium+)2(Cl--)
 as an electron donor in a TCNQ complex
;
_journal_issue 10
_journal_name_full CrystEngComm
_journal_page_first 54
_journal_paper_doi 10.1039/b210879h
_journal_volume 5
_journal_year 2003
_chemical_formula_moiety 'C54 H36 Cl2 N16 '
_chemical_formula_sum 'C54 H36 Cl2 N16'
_chemical_formula_weight 979.89
_space_group_IT_number 2
_symmetry_cell_setting triclinic
_symmetry_Int_Tables_number 2
_symmetry_space_group_name_Hall '-P 1'
_symmetry_space_group_name_H-M 'P -1'
_audit_creation_date 2002-07-24
_audit_creation_method 'by CrystalStructure v3.00'
_cell_angle_alpha 79.86(1)
_cell_angle_beta 89.486(5)
_cell_angle_gamma 78.146(6)
_cell_formula_units_Z 1
_cell_length_a 8.135(2)
_cell_length_b 12.011(3)
_cell_length_c 12.048(2)
_cell_measurement_reflns_used 6139
_cell_measurement_temperature 296.1
_cell_measurement_theta_max 27.5
_cell_measurement_theta_min 1.7
_cell_volume 1133.7(4)
_computing_cell_refinement PROCESS-AUTO
_computing_data_collection PROCESS-AUTO
_computing_data_reduction CrystalStructure
_computing_publication_material 'CrystalStructure Ver. 3.00'
_computing_structure_refinement CRYSTALS
_computing_structure_solution SIR92
_diffrn_detector_area_resol_mean 10.00
_diffrn_measured_fraction_theta_full 0.8974
_diffrn_measured_fraction_theta_max 0.8974
_diffrn_measurement_device_type 'Rigaku RAXIS-RAPID'
_diffrn_measurement_method \w
_diffrn_radiation_type 'Mo K\a'
_diffrn_radiation_wavelength 0.7107
_diffrn_reflns_av_R_equivalents 0.038
_diffrn_reflns_limit_h_max 10
_diffrn_reflns_limit_h_min -10
_diffrn_reflns_limit_k_max 0
_diffrn_reflns_limit_k_min -15
_diffrn_reflns_limit_l_max 15
_diffrn_reflns_limit_l_min -15
_diffrn_reflns_number 4663
_diffrn_reflns_theta_full 27.47
_diffrn_reflns_theta_max 27.47
_exptl_absorpt_coefficient_mu 0.204
_exptl_absorpt_correction_T_max 0.960
_exptl_absorpt_correction_T_min 0.960
_exptl_absorpt_correction_type multi-scan
_exptl_absorpt_process_details
;
Higashi, T. (1995). Program for Absorption Correction.
Rigaku Corporation, Tokyo, Japan.
;
_exptl_crystal_colour black
_exptl_crystal_density_diffrn 1.435
_exptl_crystal_density_method 'not measured'
_exptl_crystal_description block
_exptl_crystal_F_000 506.00
_exptl_crystal_size_max 0.50
_exptl_crystal_size_mid 0.40
_exptl_crystal_size_min 0.20
_refine_diff_density_max 0.73
_refine_diff_density_min -0.31
_refine_ls_extinction_method none
_refine_ls_goodness_of_fit_ref 0.599
_refine_ls_hydrogen_treatment refall
_refine_ls_number_parameters 343
_refine_ls_number_reflns 3552
_refine_ls_R_factor_gt 0.0590
_refine_ls_shift/su_max 0.2430
_refine_ls_structure_factor_coef Fsqd
_refine_ls_weighting_details
;
Chebychev polynomial with 3 parameters (Carruthers & Watkin, 1979)
33118.3000    46030.0000    13416.0000
;
_refine_ls_weighting_scheme calc
_refine_ls_wR_factor_ref 0.0920
_reflns_number_gt 3552
_reflns_number_total 4662
_reflns_threshold_expression F^2^>2.0\s(F^2^)
_cod_data_source_file b210879h.txt
_cod_data_source_block aku
_cod_original_cell_volume 1133.6(4)
_cod_original_formula_sum 'C54 H36 Cl2 N16 '
_cod_database_code 7204565

loop_
_symmetry_equiv_pos_as_xyz
x,y,z
-x,-y,-z

loop_
_atom_site_label
_atom_site_type_symbol
_atom_site_fract_x
_atom_site_fract_y
_atom_site_fract_z
_atom_site_U_iso_or_equiv
_atom_site_adp_type
_atom_site_occupancy
_atom_site_symmetry_multiplicity
_atom_site_calc_flag
_atom_site_refinement_flags
_atom_site_disorder_assembly
_atom_site_disorder_group
Cl1 Cl 0.81126(9) 0.02073(6) 0.31735(5) 0.0527(2) Uani 1.00 1 d . . .
N1 N -0.1422(3) -0.3614(2) 1.1128(2) 0.0584(7) Uani 1.00 1 d . . .
N2 N 0.1484(4) -0.2439(2) 1.3511(2) 0.0640(8) Uani 1.00 1 d . . .
C1 C 0.0009(3) -0.1011(2) 1.0795(2) 0.0370(6) Uani 1.00 1 d . . .
C2 C 0.0795(3) -0.0118(2) 1.1059(2) 0.0404(6) Uani 1.00 1 d . . .
C3 C 0.0789(3) 0.0843(2) 1.0306(2) 0.0403(6) Uani 1.00 1 d . . .
C4 C 0.0016(3) -0.2003(2) 1.1552(2) 0.0404(6) Uani 1.00 1 d . . .
C5 C -0.0784(3) -0.2896(2) 1.1302(2) 0.0431(6) Uani 1.00 1 d . . .
C6 C 0.0818(4) -0.2222(2) 1.2646(2) 0.0485(7) Uani 1.00 1 d . . .
N3 N 0.3961(3) -0.0858(2) 0.9216(2) 0.0432(6) Uani 1.00 1 d . . .
N4 N 0.5057(3) -0.1328(2) 1.1029(2) 0.0444(5) Uani 1.00 1 d . . .
C7 C 0.4783(3) -0.0558(2) 1.0074(2) 0.0447(7) Uani 1.00 1 d . . .
C8 C 0.3713(3) -0.1957(2) 0.9641(2) 0.0425(6) Uani 1.00 1 d . . .
C9 C 0.2966(4) -0.2698(3) 0.9155(2) 0.0517(8) Uani 1.00 1 d . . .
C10 C 0.2940(4) -0.3753(3) 0.9802(3) 0.0516(8) Uani 1.00 1 d . . .
C11 C 0.3616(4) -0.4048(3) 1.0911(3) 0.0557(8) Uani 1.00 1 d . . .
C12 C 0.4325(3) -0.3297(2) 1.1381(2) 0.0497(7) Uani 1.00 1 d . . .
C13 C 0.4388(3) -0.2226(2) 1.0742(2) 0.0414(6) Uani 1.00 1 d . . .
N5 N 0.8027(3) -0.0848(2) 0.5718(2) 0.0435(6) Uani 1.00 1 d . . .
N6 N 0.6018(3) 0.1488(2) 0.4820(2) 0.0421(5) Uani 1.00 1 d . . .
N7 N 0.4908(3) 0.1559(2) 0.6467(2) 0.0411(5) Uani 1.00 1 d . . .
N8 N 0.6508(3) -0.0808(2) 0.7284(2) 0.0426(5) Uani 1.00 1 d . . .
C14 C 0.6827(3) -0.0245(2) 0.6286(2) 0.0390(6) Uani 1.00 1 d . . .
C15 C 0.5945(3) 0.0907(2) 0.5860(2) 0.0384(6) Uani 1.00 1 d . . .
C16 C 0.4990(3) 0.2569(2) 0.4741(2) 0.0396(6) Uani 1.00 1 d . . .
C17 C 0.4637(4) 0.3495(2) 0.3861(2) 0.0468(7) Uani 1.00 1 d . . .
C18 C 0.3528(4) 0.4449(2) 0.4063(2) 0.0573(8) Uani 1.00 1 d . . .
C19 C 0.2778(4) 0.4486(3) 0.5117(3) 0.0590(8) Uani 1.00 1 d . . .
C20 C 0.3131(4) 0.3580(2) 0.5991(2) 0.0500(7) Uani 1.00 1 d . . .
C24 C 0.9073(4) -0.3736(2) 0.8148(2) 0.0496(7) Uani 1.00 1 d . . .
C22 C 0.7609(3) -0.1857(2) 0.7380(2) 0.0403(6) Uani 1.00 1 d . . .
C23 C 0.7841(4) -0.2811(2) 0.8253(2) 0.0450(7) Uani 1.00 1 d . . .
C21 C 0.4275(3) 0.2608(2) 0.5791(2) 0.0408(6) Uani 1.00 1 d . . .
C25 C 1.0079(4) -0.3747(2) 0.7188(3) 0.0559(8) Uani 1.00 1 d . . .
C26 C 0.9839(4) -0.2834(2) 0.6294(3) 0.0552(8) Uani 1.00 1 d . . .
C27 C 0.8579(3) -0.1895(2) 0.6411(2) 0.0407(6) Uani 1.00 1 d . . .
H1 H 0.1328(3) -0.0196(2) 1.1894(2) 0.048(1) Uiso 1.00 1 c . . .
H2 H 0.1387(3) 0.1558(2) 1.0549(2) 0.049(1) Uiso 1.00 1 c . . .
H3 H 0.3875(3) -0.0467(2) 0.8421(2) 0.052(1) Uiso 1.00 1 c . . .
H4 H 0.3579(4) -0.4850(3) 1.1432(3) 0.065(1) Uiso 1.00 1 c . . .
H5 H 0.4679(3) -0.3469(2) 1.2324(2) 0.057(1) Uiso 1.00 1 c . . .
H6 H 0.8305(3) -0.0601(2) 0.4975(2) 0.050(1) Uiso 1.00 1 c . . .
H7 H 0.6631(3) 0.1236(2) 0.4261(2) 0.049(1) Uiso 1.00 1 c . . .
H8 H 0.4765(3) 0.1374(2) 0.7220(2) 0.048(1) Uiso 1.00 1 c . . .
H9 H 0.3347(4) 0.5163(2) 0.3452(2) 0.065(1) Uiso 1.00 1 c . . .
H10 H 0.1998(4) 0.5246(3) 0.5100(3) 0.067(1) Uiso 1.00 1 c . . .
H11 H 0.2700(4) 0.3601(2) 0.6767(2) 0.057(1) Uiso 1.00 1 c . . .
H12 H 0.9221(4) -0.4411(2) 0.8746(2) 0.058(1) Uiso 1.00 1 c . . .
H13 H 0.7048(4) -0.2740(2) 0.8987(2) 0.054(1) Uiso 1.00 1 c . . .
H14 H 1.1092(4) -0.4532(2) 0.7170(3) 0.063(1) Uiso 1.00 1 c . . .
H15 H 1.0574(4) -0.2892(2) 0.5622(3) 0.063(1) Uiso 1.00 1 c . . .
H16 H 0.2460(4) -0.4298(3) 0.9503(3) 0.062(1) Uiso 1.00 1 c . . .
H17 H 0.2486(4) -0.2481(3) 0.8413(2) 0.062(1) Uiso 1.00 1 c . . .
H18 H 0.5146(4) 0.3458(2) 0.3151(2) 0.055(1) Uiso 1.00 1 c . . .

loop_
_atom_site_aniso_label
_atom_site_aniso_U_11
_atom_site_aniso_U_22
_atom_site_aniso_U_33
_atom_site_aniso_U_12
_atom_site_aniso_U_13
_atom_site_aniso_U_23
Cl1 0.0579(4) 0.0551(4) 0.0365(3) 0.0027(3) 0.0070(3) -0.0018(3)
N1 0.063(1) 0.039(1) 0.067(2) -0.007(1) 0.002(1) 0.000(1)
N2 0.070(2) 0.066(2) 0.048(1) -0.005(1) -0.005(1) 0.001(1)
C1 0.040(1) 0.033(1) 0.035(1) -0.0030(9) 0.0074(9) -0.0044(9)
C2 0.046(1) 0.040(1) 0.034(1) -0.007(1) -0.000(1) -0.004(1)
C3 0.045(1) 0.036(1) 0.041(1) -0.010(1) 0.001(1) -0.005(1)
C4 0.043(1) 0.035(1) 0.040(1) -0.0038(9) 0.004(1) -0.0021(9)
C5 0.048(1) 0.033(1) 0.041(1) -0.001(1) 0.005(1) 0.003(1)
C6 0.058(2) 0.036(1) 0.044(1) -0.001(1) 0.003(1) 0.001(1)
N3 0.048(1) 0.047(1) 0.036(1) -0.0096(9) 0.0051(9) -0.0126(9)
N4 0.045(1) 0.038(1) 0.040(1) 0.0039(9) 0.0078(9) 0.0044(9)
C7 0.043(1) 0.044(1) 0.043(1) -0.005(1) 0.006(1) -0.004(1)
C8 0.042(1) 0.047(1) 0.033(1) -0.000(1) 0.008(1) -0.003(1)
C9 0.056(2) 0.055(2) 0.044(1) -0.009(1) 0.001(1) -0.009(1)
C10 0.053(2) 0.047(1) 0.055(2) -0.011(1) -0.001(1) -0.006(1)
C11 0.059(2) 0.047(2) 0.056(2) -0.011(1) 0.002(1) 0.000(1)
C12 0.051(1) 0.049(2) 0.043(1) -0.007(1) -0.001(1) 0.002(1)
C13 0.039(1) 0.044(1) 0.038(1) -0.003(1) 0.002(1) -0.007(1)
N5 0.051(1) 0.037(1) 0.037(1) -0.0011(9) 0.0048(9) 0.0005(8)
N6 0.054(1) 0.035(1) 0.032(1) -0.0004(9) 0.0026(9) -0.0036(8)
N7 0.047(1) 0.036(1) 0.035(1) -0.0035(9) 0.0023(9) -0.0006(8)
N8 0.052(1) 0.032(1) 0.040(1) -0.0034(9) 0.0024(9) -0.0033(8)
C14 0.046(1) 0.033(1) 0.036(1) -0.006(1) -0.002(1) -0.0019(9)
C15 0.044(1) 0.031(1) 0.038(1) -0.005(1) -0.001(1) -0.0021(9)
C16 0.047(1) 0.035(1) 0.034(1) -0.005(1) -0.001(1) -0.0016(9)
C17 0.056(1) 0.046(1) 0.035(1) -0.011(1) 0.000(1) 0.002(1)
C18 0.075(2) 0.039(1) 0.047(1) 0.001(1) -0.004(1) 0.007(1)
C19 0.071(2) 0.041(1) 0.055(2) 0.006(1) -0.002(1) -0.001(1)
C20 0.052(1) 0.046(1) 0.044(1) 0.004(1) 0.003(1) -0.004(1)
C24 0.062(2) 0.035(1) 0.047(1) -0.006(1) -0.005(1) 0.002(1)
C22 0.048(1) 0.033(1) 0.038(1) -0.006(1) -0.002(1) -0.0039(9)
C23 0.057(1) 0.041(1) 0.038(1) -0.014(1) -0.002(1) -0.005(1)
C21 0.049(1) 0.033(1) 0.036(1) -0.004(1) -0.001(1) -0.0006(9)
C25 0.067(2) 0.036(1) 0.054(2) 0.010(1) -0.000(1) -0.003(1)
C26 0.062(2) 0.047(2) 0.049(2) 0.003(1) 0.012(1) -0.005(1)
C27 0.045(1) 0.034(1) 0.040(1) -0.005(1) -0.001(1) -0.0027(9)

loop_
_atom_type_symbol
_atom_type_description
_atom_type_scat_dispersion_real
_atom_type_scat_dispersion_imag
_atom_type_scat_source
C C 0.006 0.003
;
International Tables for Crystallography
(1992, Vol. C, Tables 4.2.6.8 and 6.1.1.4)
;
N N 0.011 0.006
;
International Tables for Crystallography
(1992, Vol. C, Tables 4.2.6.8 and 6.1.1.4)
;
Cl Cl 0.174 0.200
;
International Tables for Crystallography
(1992, Vol. C, Tables 4.2.6.8 and 6.1.1.4)
;
H H 0.000 0.000
;
International Tables for Crystallography
(1992, Vol. C, Table 6.1.1.4)
;

loop_
_geom_angle_atom_site_label_1
_geom_angle_site_symmetry_1
_geom_angle_atom_site_label_2
_geom_angle_site_symmetry_2
_geom_angle_atom_site_label_3
_geom_angle_site_symmetry_3
_geom_angle
_geom_angle_publ_flag
C2 . C1 . C4 . 121.5(2) yes
C1 . C2 . C3 . 120.8(2) yes
C1 . C2 . H1 . 119.8(3) no
C3 . C2 . H1 . 119.3(3) no
C2 . C3 . H2 . 119.4(3) no
C1 . C4 . C5 . 122.0(2) yes
C1 . C4 . C6 . 122.4(2) yes
C5 . C4 . C6 . 115.6(2) yes
N1 . C5 . C4 . 178.4(3) yes
N2 . C6 . C4 . 177.4(3) yes
C7 . N3 . C8 . 104.7(2) yes
C7 . N3 . H3 . 125.7(3) no
C8 . N3 . H3 . 127.5(3) no
C7 . N4 . C13 . 101.2(2) yes
N3 . C7 . N4 . 116.2(2) yes
N3 . C8 . C9 . 130.9(2) yes
N3 . C8 . C13 . 105.6(2) yes
C9 . C8 . C13 . 123.5(2) yes
C8 . C9 . C10 . 116.6(3) yes
C8 . C9 . H17 . 121.5(3) no
C10 . C9 . H17 . 121.8(4) no
C9 . C10 . C11 . 121.1(3) yes
C9 . C10 . H16 . 119.9(4) no
C11 . C10 . H16 . 119.0(4) no
C10 . C11 . C12 . 121.4(3) yes
C10 . C11 . H4 . 122.2(3) no
C12 . C11 . H4 . 116.4(3) no
C11 . C12 . C13 . 118.9(3) yes
C11 . C12 . H5 . 121.6(3) no
C13 . C12 . H5 . 118.8(3) no
N4 . C13 . C8 . 112.1(2) yes
N4 . C13 . C12 . 129.4(2) yes
C8 . C13 . C12 . 118.5(2) yes
C14 . N5 . C27 . 105.9(2) yes
C14 . N5 . H6 . 124.5(3) no
C27 . N5 . H6 . 129.3(3) no
C15 . N6 . C16 . 108.5(2) yes
C15 . N6 . H7 . 126.7(3) no
C16 . N6 . H7 . 124.9(3) no
C15 . N7 . C21 . 108.3(2) yes
C15 . N7 . H8 . 125.1(3) no
C21 . N7 . H8 . 126.1(3) no
C14 . N8 . C22 . 103.7(2) yes
N5 . C14 . N8 . 114.6(2) yes
N5 . C14 . C15 . 123.7(2) yes
N8 . C14 . C15 . 121.6(2) yes
N6 . C15 . N7 . 110.0(2) yes
N6 . C15 . C14 . 126.0(2) yes
N7 . C15 . C14 . 124.0(2) yes
N6 . C16 . C17 . 131.6(2) yes
N6 . C16 . C21 . 106.44(19) yes
C17 . C16 . C21 . 122.0(2) yes
C16 . C17 . C18 . 116.6(2) yes
C16 . C17 . H18 . 121.0(3) no
C18 . C17 . H18 . 122.4(3) no
C17 . C18 . C19 . 121.6(2) yes
C17 . C18 . H9 . 117.4(3) no
C19 . C18 . H9 . 120.7(4) no
C18 . C19 . C20 . 122.1(3) yes
C18 . C19 . H10 . 110.0(4) no
C20 . C19 . H10 . 128.0(4) no
C19 . C20 . C21 . 116.5(3) yes
C19 . C20 . H11 . 124.1(3) no
C21 . C20 . H11 . 119.2(3) no
C23 . C24 . C25 . 121.7(2) yes
C23 . C24 . H12 . 117.9(3) no
C25 . C24 . H12 . 120.3(3) no
N8 . C22 . C23 . 129.8(2) yes
N8 . C22 . C27 . 110.1(2) yes
C23 . C22 . C27 . 120.1(2) yes
C24 . C23 . C22 . 117.6(2) yes
C24 . C23 . H13 . 125.1(3) no
C22 . C23 . H13 . 117.2(3) no
N7 . C21 . C16 . 106.8(2) yes
N7 . C21 . C20 . 132.0(2) yes
C16 . C21 . C20 . 121.2(2) yes
C24 . C25 . C26 . 121.9(3) yes
C24 . C25 . H14 . 117.7(3) no
C26 . C25 . H14 . 120.4(3) no
C25 . C26 . C27 . 115.8(3) yes
C25 . C26 . H15 . 118.8(4) no
C27 . C26 . H15 . 125.3(3) no
N5 . C27 . C22 . 105.6(2) yes
N5 . C27 . C26 . 131.6(2) yes
C22 . C27 . C26 . 122.7(2) yes

loop_
_geom_bond_atom_site_label_1
_geom_bond_site_symmetry_1
_geom_bond_atom_site_label_2
_geom_bond_site_symmetry_2
_geom_bond_distance
_geom_bond_publ_flag
N1 . C5 . 1.144(3) yes
N2 . C6 . 1.142(4) yes
C1 . C2 . 1.438(3) yes
C1 . C4 . 1.366(3) yes
C2 . C3 . 1.337(3) yes
C2 . H1 . 1.080(4) no
C3 . H2 . 1.150(6) no
C4 . C5 . 1.439(4) yes
C4 . C6 . 1.433(4) yes
N3 . C7 . 1.375(3) yes
N3 . C8 . 1.384(3) yes
N3 . H3 . 0.986(5) no
N4 . C7 . 1.333(3) yes
N4 . C13 . 1.398(3) yes
C8 . C9 . 1.384(4) yes
C8 . C13 . 1.398(3) yes
C9 . C10 . 1.370(4) yes
C9 . H17 . 0.950(5) no
C10 . C11 . 1.407(4) yes
C10 . H16 . 0.950(5) no
C11 . C12 . 1.366(4) yes
C11 . H4 . 1.059(7) no
C12 . C13 . 1.389(3) yes
C12 . H5 . 1.146(5) no
N5 . C14 . 1.349(3) yes
N5 . C27 . 1.372(3) yes
N5 . H6 . 0.933(4) no
N6 . C15 . 1.330(3) yes
N6 . C16 . 1.381(3) yes
N6 . H7 . 0.893(4) no
N7 . C15 . 1.333(3) yes
N7 . C21 . 1.377(3) yes
N7 . H8 . 0.907(3) no
N8 . C14 . 1.323(3) yes
N8 . C22 . 1.375(3) yes
C14 . C15 . 1.429(3) yes
C16 . C17 . 1.380(3) yes
C16 . C21 . 1.392(3) yes
C17 . C18 . 1.363(4) yes
C17 . H18 . 0.950(4) no
C18 . C19 . 1.407(4) yes
C18 . H9 . 1.013(7) no
C19 . C20 . 1.360(4) yes
C19 . H10 . 0.996(5) no
C20 . C21 . 1.391(3) yes
C20 . H11 . 0.999(4) no
C24 . C23 . 1.358(4) yes
C24 . C25 . 1.411(4) yes
C24 . H12 . 0.973(7) no
C22 . C23 . 1.395(3) yes
C22 . C27 . 1.405(3) yes
C23 . H13 . 1.095(5) no
C25 . C26 . 1.379(4) yes
C25 . H14 . 1.120(6) no
C26 . C27 . 1.386(3) yes
C26 . H15 . 1.006(5) no
